data_1548356
loop_
_publ_author_name
'Valentina Colombo'
'Norberto Masciocchi'
'Giovanni Palmisano'

_publ_section_title
;
 Crystal Chemistry of the Antibiotic Doripenem
;
_journal_name_full 'Journal of Pharmaceutical Sciences'
_journal_page_first 3641
_journal_page_last 3647
_journal_paper_doi 10.1002/jps.24166
_journal_volume 103
_journal_year 2014
_chemical_formula_moiety 'C15 H28 N4 O8 S2'
_chemical_formula_structural 'C15 H24 N4 O6 S2 (H2 O)2'
_chemical_formula_sum 'C15 H28 N4 O8 S2'
_chemical_formula_weight 456.50
_chemical_name_common 'Doripenem dihydrate'
_space_group_crystal_system monoclinic
_space_group_IT_number 4
_space_group_name_H-M_alt 'P 1 21 1'
_symmetry_space_group_name_Hall 'P 2yb'
_symmetry_space_group_name_H-M 'P 1 21 1'
_cell_angle_alpha 90
_cell_angle_beta 97.8549(31)
_cell_angle_gamma 90
_cell_formula_units_Z 2
_cell_length_a 13.90384(58)
_cell_length_b 8.58701(36)
_cell_length_c 8.82875(45)
_cell_measurement_temperature 298
_cell_volume 1044.20(8)
_computing_cell_refinement 'TOPAS, Bruker AXS 2005, Karlsruhe, Germany'
_computing_publication_material 'TOPAS, Bruker AXS 2005, Karlsruhe, Germany'
_computing_structure_refinement 'TOPAS, Bruker AXS 2005, Karlsruhe, Germany'
_computing_structure_solution 'TOPAS, Bruker AXS 2005, Karlsruhe, Germany'
_diffrn_ambient_temperature 298
_diffrn_detector_type 'Bruker Lynxeye linear PSD'
_diffrn_measurement_device_type 'Bruker AXS D8 Advance'
_diffrn_radiation_monochromator 'Ni filter'
_diffrn_source_target Cu
_diffrn_source_type 'sealed X-ray tube'
_exptl_absorpt_coefficient_mu 2.77
_exptl_crystal_density_diffrn 1.45
_exptl_crystal_density_method 'not measured'
_exptl_crystal_F_000 484
_pd_char_colour colorless
_pd_char_particle_morphology plate-like
_pd_instr_location ' ?'
_pd_meas_2theta_range_inc 0.02
_pd_meas_2theta_range_max 105
_pd_meas_2theta_range_min 5
_pd_meas_number_of_points 5001
_pd_meas_scan_method step
_pd_proc_2theta_range_inc 0.02
_pd_proc_2theta_range_max 105
_pd_proc_2theta_range_min 5
_pd_proc_ls_background_function 'Chebychev polynomial'
_pd_proc_ls_profile_function 'fundamental parameters approach'
_pd_proc_ls_prof_R_factor 0.095
_pd_proc_ls_prof_wR_expected 0.009
_pd_proc_ls_prof_wR_factor 0.133
_pd_spec_mounting
;
packed powder pellet
;
_pd_spec_mount_mode reflection
_pd_spec_shape flat_sheet
_pd_spec_size_axial 15
_pd_spec_size_equat 10
_pd_spec_size_thick 0.2
_refine_ls_extinction_method none
_refine_ls_goodness_of_fit_all 14.4
_refine_ls_hydrogen_treatment riding
_refine_ls_matrix_type fullcycle
_refine_ls_number_parameters 48
_refine_ls_number_restraints 1
_refine_ls_shift/su_max .01
_refine_ls_structure_factor_coef Inet
_refine_ls_weighting_details 'w = 1/[Y~i~]'
_refine_ls_weighting_scheme calc
_cod_data_source_file jps24166-sup-0001-S1.cif
_cod_data_source_block Compound_Dor.2H2O
_cod_depositor_comments
;
The following automatic conversions were performed:

'_refine_ls_weighting_scheme' value '1/[Y~i~]' was changed to 'calc'.
A new data item '_refine_ls_weighting_details' was created with the
value set to 'w = 1/[Y~i~]'.

Automatic conversion script
Id: cif_fix_values 5376 2017-05-30 11:51:03Z andrius 
;
_cod_original_cell_volume 1044.196(82)
_cod_database_code 1548356

loop_
_symmetry_equiv_pos_as_xyz
'-x, y+1/2, -z'
'x, y, z'

loop_
_atom_site_label
_atom_site_type_symbol
_atom_site_symmetry_multiplicity
_atom_site_fract_x
_atom_site_fract_y
_atom_site_fract_z
_atom_site_occupancy
_atom_site_B_iso_or_equiv
Ow1 O 2 0.0990(15) 0.0745(26) 0.5243(18) 1 4.53(14)
Ow2 O 2 -0.2460(13) 0.3582(29) 0.5078(27) 1 4.53(14)
C6 C 2 0.3707949 -0.01650607 0.8761065 1 4.53(14)
C7 C 2 0.4515773 -0.02811713 1.010711 1 4.53(14)
C8 C 2 0.4166731 -0.03226931 1.147219 1 4.53(14)
N1 N 2 0.3138269 -0.04326046 1.115353 1 4.53(14)
C5 C 2 0.2829567 -0.07272679 0.9541611 1 4.53(14)
C3 C 2 0.1913582 0.02581477 0.9654218 1 4.53(14)
C4 C 2 0.2357431 0.04992207 1.129606 1 4.53(14)
C2 C 2 0.09117652 -0.04490248 0.9291371 1 4.53(14)
C1 C 2 0.01296572 0.07086078 0.9515089 1 4.53(14)
C10 C 2 0.3595296 0.1498064 0.8129523 1 4.53(14)
O2 O 2 0.214448 0.1293785 1.237153 1 4.53(14)
O1 O 2 0.08212628 -0.09977877 0.7750195 1 4.53(14)
O3 O 2 0.424236 -0.03164548 1.411607 1 4.53(14)
O4 O 2 0.5618896 -0.0231267 1.309794 1 4.53(14)
S1 S 2 0.5758686 -0.01824219 0.9980251 1 4.53(14)
C9 C 2 0.4710322 -0.0279971 1.303637 1 4.53(14)
C11 C 2 0.5869409 -0.005141382 0.7967237 1 4.53(14)
C12 C 2 0.5682039 -0.1469445 0.689794 1 4.53(14)
N2 N 2 0.6575834 -0.1588039 0.6116625 1 4.53(14)
C14 C 2 0.7120308 -0.00385989 0.6340253 1 4.53(14)
C13 C 2 0.6885307 0.05408529 0.7880869 1 4.53(14)
C15 C 2 0.8178237 -0.02710508 0.6199567 1 4.53(14)
N3 N 2 0.8274651 -0.1159161 0.4722075 1 4.53(14)
S2 S 2 0.830095 0.0151085 0.3192847 1 4.53(14)
H5a H 2 0.2665996 -0.1802968 0.8930632 1 4.53(14)
H3a H 2 0.1688768 0.1202328 0.8881325 1 4.53(14)
H10a H 2 0.4264597 0.1861139 0.7747933 1 4.53(14)
H10b H 2 0.3017817 0.1528767 0.7181408 1 4.53(14)
H10c H 2 0.3424264 0.2273675 0.9015166 1 4.53(14)
H6a H 2 0.381727 -0.08297671 0.7762736 1 4.53(14)
H1a H 2 0.01761273 0.1693407 0.8771065 1 4.53(14)
H1b H 2 -0.05719569 0.01651935 0.9246716 1 4.53(14)
H1c H 2 0.02249457 0.1095895 1.068765 1 4.53(14)
H1o H 2 0.02138883 -0.1440604 0.7486361 1 4.53(14)
H2a H 2 0.0823257 -0.1397971 1.005994 1 4.53(14)
H13a H 2 0.7391121 0.007096897 0.8801957 1 4.53(14)
H13b H 2 0.6905595 0.179518 0.7928954 1 4.53(14)
H12a H 2 0.5637117 -0.2439405 0.7660498 1 4.53(14)
H12b H 2 0.5035695 -0.1429518 0.607107 1 4.53(14)
H1n2 H 2 0.6385841 -0.1793347 0.5001148 1 4.53(14)
H14a H 2 0.6906469 0.08358611 0.5483923 1 4.53(14)
H15a H 2 0.8518956 -0.09298067 0.7166313 1 4.53(14)
H15b H 2 0.8528367 0.08470397 0.6173445 1 4.53(14)
H11a H 2 0.5282089 0.05907151 0.7329288 1 4.53(14)
H4o H 2 0.5998082 -0.101645 1.358933 1 4.53(14)
H2n3 H 2 0.888934 -0.1778402 0.48653 1 4.53(14)
O5 O 2 0.8308132 -0.08564936 0.1552391 1 4.53(14)
O6 O 2 0.7309361 0.1305097 0.3041329 1 4.53(14)
N4 N 2 0.9099966 0.1028949 0.3451219 1 4.53(14)
H1n4 H 2 0.9687209 0.03455525 0.3540966 1 4.53(14)
H2n4 H 2 0.9095706 0.1625666 0.4422692 1 4.53(14)

loop_
_atom_type_symbol
_atom_type_description
_atom_type_scat_source
C C 'International Tables for Crystallography (Vol. IV)'
H H 'International Tables for Crystallography (Vol. IV)'
N N 'International Tables for Crystallography (Vol. IV)'
O O 'International Tables for Crystallography (Vol. IV)'
S S 'International Tables for Crystallography (Vol. IV)'

loop_
_diffrn_radiation_type
'Cu K\a'
